data_4316521
loop_
_publ_author_name
'P. Bhyrappa'
'K. Karunanithi'

_publ_contact_author_address 'Dept. of Chem., Indian Institute of Technology Madras, Chennai 600036, India'
_publ_contact_author_email pbhyrappa@hotmail.com
_publ_contact_author_fax 091-44-2257-0509
_publ_contact_author_name 'P. Bhyrappa'
_publ_contact_author_phone 091-44-2257-4222
_publ_section_title
;
 Porphyrin-Fullerene, C60, Cocrystallates: Influence of C60 on the
 Porphyrin Ring Conformation
;
_journal_name_full 'Inorganic Chemistry'
_journal_page_first 8389
_journal_page_last 8400
_journal_paper_doi 10.1021/ic101030h
_journal_volume 49
_journal_year 2010
_chemical_formula_moiety 'C72 H52 Cu N4, C60'
_chemical_formula_sum 'C132 H52 Cu N4'
_chemical_formula_weight 1757.32
_chemical_name_systematic
;
 ?
;
_space_group_IT_number 15
_symmetry_cell_setting monoclinic
_symmetry_space_group_name_Hall '-C 2yc'
_symmetry_space_group_name_H-M 'C 1 2/c 1'
_atom_sites_solution_hydrogens geom
_atom_sites_solution_primary direct
_atom_sites_solution_secondary difmap
_audit_creation_method SHELXL-97
_cell_angle_alpha 90.00
_cell_angle_beta 115.7580(10)
_cell_angle_gamma 90.00
_cell_formula_units_Z 4
_cell_length_a 28.8907(6)
_cell_length_b 12.8854(2)
_cell_length_c 23.6560(5)
_cell_measurement_reflns_used 9397
_cell_measurement_temperature 173(2)
_cell_measurement_theta_max 27.5
_cell_measurement_theta_min 2.65
_cell_volume 7931.4(3)
_computing_cell_refinement 'APEX2/SAINT (Bruker, 2004)'
_computing_data_collection 'APEX2 (Bruker, 2004)'
_computing_data_reduction 'XPREP (Bruker, 2003)'
_computing_molecular_graphics 'ORTEP3 (Farrugia, 1997) & Mercury (Bruno et al., 2002)'
_computing_publication_material 'SHELXL-97 (Sheldrick, 2008)'
_computing_structure_refinement 'SHELXL-97 (Sheldrick, 2008)'
_computing_structure_solution 'SHELXS-97 (Sheldrick, 2008)'
_diffrn_ambient_temperature 173(2)
_diffrn_measured_fraction_theta_full 0.999
_diffrn_measured_fraction_theta_max 0.999
_diffrn_measurement_device_type 'Bruker APEXII CCD area detector'
_diffrn_measurement_method '\w and \f scan'
_diffrn_radiation_monochromator graphite
_diffrn_radiation_source 'fine-focus sealed tube'
_diffrn_radiation_type MoK\a
_diffrn_radiation_wavelength 0.71073
_diffrn_reflns_av_R_equivalents 0.0260
_diffrn_reflns_av_sigmaI/netI 0.0302
_diffrn_reflns_limit_h_max 34
_diffrn_reflns_limit_h_min -30
_diffrn_reflns_limit_k_max 12
_diffrn_reflns_limit_k_min -15
_diffrn_reflns_limit_l_max 28
_diffrn_reflns_limit_l_min -28
_diffrn_reflns_number 23488
_diffrn_reflns_theta_full 25.00
_diffrn_reflns_theta_max 25.00
_diffrn_reflns_theta_min 1.57
_diffrn_standards_decay_% 0
_exptl_absorpt_coefficient_mu 0.343
_exptl_absorpt_correction_T_max 0.9010
_exptl_absorpt_correction_T_min 0.8893
_exptl_absorpt_correction_type multi-scan
_exptl_absorpt_process_details 'SADABS, 2004'
_exptl_crystal_colour black
_exptl_crystal_density_diffrn 1.472
_exptl_crystal_density_method 'not measured'
_exptl_crystal_description plate
_exptl_crystal_F_000 3604
_exptl_crystal_size_max 0.35
_exptl_crystal_size_mid 0.32
_exptl_crystal_size_min 0.31
_refine_diff_density_max 0.495
_refine_diff_density_min -0.848
_refine_diff_density_rms 0.249
_refine_ls_extinction_method none
_refine_ls_goodness_of_fit_ref 1.156
_refine_ls_hydrogen_treatment constr
_refine_ls_matrix_type full
_refine_ls_number_parameters 620
_refine_ls_number_reflns 6966
_refine_ls_number_restraints 0
_refine_ls_restrained_S_all 1.156
_refine_ls_R_factor_all 0.0540
_refine_ls_R_factor_gt 0.0372
_refine_ls_shift/su_max 0.000
_refine_ls_shift/su_mean 0.000
_refine_ls_structure_factor_coef Fsqd
_refine_ls_weighting_details 'calc w=1/[\s^2^(Fo^2^)+(0.0752P)^2^+4.3404P] where P=(Fo^2^+2Fc^2^)/3'
_refine_ls_weighting_scheme calc
_refine_ls_wR_factor_gt 0.1062
_refine_ls_wR_factor_ref 0.1298
_reflns_number_gt 5819
_reflns_number_total 6966
_reflns_threshold_expression >2sigma(I)
_cod_data_source_file ic101030h_si_002_5.cif
_cod_data_source_block Cu(TPP)(Ph)4(CH3)4-C60
_cod_database_code 4316521

loop_
_symmetry_equiv_pos_as_xyz
'x, y, z'
'-x, y, -z+1/2'
'x+1/2, y+1/2, z'
'-x+1/2, y+1/2, -z+1/2'
'-x, -y, -z'
'x, -y, z-1/2'
'-x+1/2, -y+1/2, -z'
'x+1/2, -y+1/2, z-1/2'

loop_
_atom_site_label
_atom_site_type_symbol
_atom_site_fract_x
_atom_site_fract_y
_atom_site_fract_z
_atom_site_U_iso_or_equiv
_atom_site_adp_type
_atom_site_occupancy
_atom_site_symmetry_multiplicity
_atom_site_calc_flag
_atom_site_refinement_flags
_atom_site_disorder_assembly
_atom_site_disorder_group
C1 C 0.92327(8) 0.14722(15) 0.80315(9) 0.0152(4) Uani 1 1 d . . .
C2 C 0.92225(8) 0.19223(16) 0.85891(10) 0.0187(5) Uani 1 1 d . . .
C3 C 0.97092(8) 0.18634(16) 0.90528(9) 0.0178(4) Uani 1 1 d . . .
C4 C 1.00241(8) 0.13925(15) 0.87826(9) 0.0156(4) Uani 1 1 d . . .
C5 C 1.05450(8) 0.11308(15) 0.90983(10) 0.0165(4) Uani 1 1 d . . .
C6 C 1.08562(8) 0.08818(15) 0.88007(9) 0.0151(4) Uani 1 1 d . . .
C7 C 1.13953(8) 0.05769(16) 0.91105(9) 0.0182(5) Uani 1 1 d . . .
C8 C 1.15768(8) 0.06219(16) 0.86670(9) 0.0185(5) Uani 1 1 d . . .
C9 C 1.11537(8) 0.09491(15) 0.80860(10) 0.0166(4) Uani 1 1 d . . .
C10 C 0.88067(8) 0.12678(16) 0.74578(10) 0.0166(4) Uani 1 1 d . . .
C11 C 1.07979(8) 0.11972(16) 0.97992(9) 0.0174(4) Uani 1 1 d . . .
C12 C 1.07321(9) 0.04263(18) 1.01637(11) 0.0292(5) Uani 1 1 d . . .
H12 H 1.0536 -0.0174 0.9970 0.035 Uiso 1 1 calc R . .
C13 C 1.09507(10) 0.0525(2) 1.08099(11) 0.0360(6) Uani 1 1 d . . .
H13 H 1.0906 -0.0010 1.1058 0.043 Uiso 1 1 calc R . .
C14 C 1.12314(9) 0.1392(2) 1.10952(10) 0.0299(6) Uani 1 1 d . . .
H14 H 1.1378 0.1456 1.1539 0.036 Uiso 1 1 calc R . .
C15 C 1.13006(9) 0.2166(2) 1.07392(10) 0.0298(5) Uani 1 1 d . . .
H15 H 1.1493 0.2768 1.0936 0.036 Uiso 1 1 calc R . .
C16 C 1.10875(8) 0.20627(18) 1.00923(10) 0.0244(5) Uani 1 1 d . . .
H16 H 1.1141 0.2592 0.9847 0.029 Uiso 1 1 calc R . .
C17 C 1.16967(8) 0.01087(18) 0.97427(9) 0.0222(5) Uani 1 1 d . . .
C18 C 1.16558(11) -0.0943(2) 0.98085(12) 0.0399(7) Uani 1 1 d . . .
H18 H 1.1405 -0.1325 0.9471 0.048 Uiso 1 1 calc R . .
C19 C 1.19723(12) -0.1464(2) 1.03560(13) 0.0516(8) Uani 1 1 d . . .
H19 H 1.1937 -0.2191 1.0389 0.062 Uiso 1 1 calc R . .
C20 C 1.23323(11) -0.0928(2) 1.08426(12) 0.0457(8) Uani 1 1 d . . .
H20 H 1.2555 -0.1281 1.1214 0.055 Uiso 1 1 calc R . .
C21 C 1.23735(10) 0.0124(3) 1.07954(12) 0.0473(8) Uani 1 1 d . . .
H21 H 1.2619 0.0501 1.1141 0.057 Uiso 1 1 calc R . .
C22 C 1.20601(9) 0.0644(2) 1.02468(11) 0.0354(6) Uani 1 1 d . . .
H22 H 1.2096 0.1373 1.0218 0.043 Uiso 1 1 calc R . .
C23 C 1.21010(8) 0.02567(17) 0.87845(10) 0.0210(5) Uani 1 1 d . . .
C24 C 1.21656(9) -0.06617(19) 0.85228(11) 0.0301(5) Uani 1 1 d . . .
H24 H 1.1873 -0.1028 0.8235 0.036 Uiso 1 1 calc R . .
C25 C 1.26520(11) -0.1053(2) 0.86759(14) 0.0411(7) Uani 1 1 d . . .
H25 H 1.2690 -0.1679 0.8488 0.049 Uiso 1 1 calc R . .
C26 C 1.30801(10) -0.0539(2) 0.90985(14) 0.0451(7) Uani 1 1 d . . .
H26 H 1.3413 -0.0811 0.9206 0.054 Uiso 1 1 calc R . .
C27 C 1.30221(9) 0.0370(2) 0.93628(14) 0.0428(7) Uani 1 1 d . . .
H27 H 1.3317 0.0726 0.9655 0.051 Uiso 1 1 calc R . .
C28 C 1.25356(9) 0.0774(2) 0.92060(12) 0.0310(6) Uani 1 1 d . . .
H28 H 1.2500 0.1407 0.9389 0.037 Uiso 1 1 calc R . .
C29 C 0.82786(8) 0.14821(18) 0.73962(9) 0.0200(5) Uani 1 1 d . . .
C30 C 0.80338(9) 0.0825(2) 0.76415(11) 0.0307(6) Uani 1 1 d . . .
H30 H 0.8203 0.0215 0.7859 0.037 Uiso 1 1 calc R . .
C31 C 0.75435(10) 0.1053(2) 0.75706(13) 0.0427(7) Uani 1 1 d . . .
H31 H 0.7374 0.0591 0.7731 0.051 Uiso 1 1 calc R . .
C32 C 0.73010(9) 0.1947(3) 0.72683(12) 0.0427(7) Uani 1 1 d . . .
H32 H 0.6967 0.2105 0.7227 0.051 Uiso 1 1 calc R . .
C33 C 0.75402(9) 0.2610(2) 0.70272(12) 0.0386(6) Uani 1 1 d . . .
H33 H 0.7374 0.3231 0.6823 0.046 Uiso 1 1 calc R . .
C34 C 0.80259(8) 0.23709(19) 0.70818(11) 0.0272(5) Uani 1 1 d . . .
H34 H 0.8187 0.2819 0.6902 0.033 Uiso 1 1 calc R . .
C35 C 0.87834(9) 0.2440(2) 0.86585(11) 0.0330(6) Uani 1 1 d . . .
H35A H 0.8555 0.1910 0.8697 0.049 Uiso 1 1 calc R . .
H35B H 0.8591 0.2871 0.8289 0.049 Uiso 1 1 calc R . .
H35C H 0.8918 0.2877 0.9035 0.049 Uiso 1 1 calc R . .
C36 C 0.98689(9) 0.2297(2) 0.97048(10) 0.0298(6) Uani 1 1 d . . .
H36A H 0.9567 0.2578 0.9739 0.045 Uiso 1 1 calc R . .
H36B H 1.0122 0.2851 0.9783 0.045 Uiso 1 1 calc R . .
H36C H 1.0021 0.1743 1.0015 0.045 Uiso 1 1 calc R . .
N1 N 0.97282(6) 0.12065(12) 0.81502(8) 0.0142(4) Uani 1 1 d . . .
N2 N 1.07130(6) 0.10385(12) 0.81702(8) 0.0149(4) Uani 1 1 d . . .
Cu1 Cu 1.0000 0.11098(2) 0.7500 0.01257(12) Uani 1 2 d S . .
C37 C 0.89231(11) 0.2835(3) 0.26052(15) 0.0571(9) Uani 1 1 d . . .
C38 C 0.91487(12) 0.3384(4) 0.31658(16) 0.0670(11) Uani 1 1 d . . .
C39 C 0.96409(13) 0.3026(3) 0.36583(14) 0.0615(10) Uani 1 1 d . . .
C40 C 0.99426(13) 0.3927(3) 0.39624(14) 0.0571(9) Uani 1 1 d . . .
C41 C 0.96374(16) 0.4828(4) 0.36612(17) 0.0757(12) Uani 1 1 d . . .
C42 C 0.91440(14) 0.4478(4) 0.31669(17) 0.0752(13) Uani 1 1 d . . .
C43 C 1.04672(12) 0.3928(2) 0.41555(13) 0.0478(8) Uani 1 1 d . . .
C44 C 1.07141(13) 0.4843(2) 0.40533(14) 0.0529(8) Uani 1 1 d . . .
C45 C 1.04188(17) 0.5700(3) 0.37652(18) 0.0735(12) Uani 1 1 d . . .
C46 C 0.9865(2) 0.5684(4) 0.3563(2) 0.0857(14) Uani 1 1 d . . .
C47 C 1.11192(11) 0.4491(2) 0.38863(14) 0.0511(8) Uani 1 1 d . . .
C48 C 1.12126(13) 0.5035(3) 0.34429(16) 0.0646(10) Uani 1 1 d . . .
C49 C 1.09031(19) 0.5943(3) 0.3151(2) 0.0799(14) Uani 1 1 d . . .
C50 C 1.0511(2) 0.6264(3) 0.3304(2) 0.0911(16) Uani 1 1 d . . .
C51 C 1.13155(11) 0.4466(3) 0.29821(16) 0.0626(10) Uani 1 1 d . . .
C52 C 0.89199(14) 0.5007(4) 0.26109(19) 0.0734(12) Uani 1 1 d . . .
C53 C 1.0827(2) 0.5932(4) 0.2494(2) 0.0945(17) Uani 1 1 d . . .
C54 C 0.9619(2) 0.6241(3) 0.2965(3) 0.0996(18) Uani 1 1 d . . .
C55 C 1.0025(2) 0.6597(2) 0.2807(2) 0.0962(18) Uani 1 1 d . . .
C56 C 0.98696(13) 0.2162(3) 0.35584(14) 0.0544(9) Uani 1 1 d . . .
C57 C 0.96323(13) 0.1593(2) 0.29686(15) 0.0562(9) Uani 1 1 d . . .
C58 C 1.00332(13) 0.12526(19) 0.28095(14) 0.0505(9) Uani 1 1 d . . .
C59 C 1.05167(12) 0.1596(2) 0.33001(14) 0.0484(8) Uani 1 1 d . . .
C60 C 1.04193(11) 0.2158(2) 0.37604(13) 0.0456(7) Uani 1 1 d . . .
C61 C 1.09039(11) 0.1917(2) 0.31507(13) 0.0472(8) Uani 1 1 d . . .
C62 C 0.91747(12) 0.1918(3) 0.25036(15) 0.0587(9) Uani 1 1 d . . .
C63 C 1.12096(10) 0.2822(3) 0.34425(13) 0.0466(7) Uani 1 1 d . . .
C64 C 1.11159(10) 0.3370(2) 0.38848(12) 0.0437(7) Uani 1 1 d . . .
C65 C 1.07124(10) 0.3021(2) 0.40495(11) 0.0395(7) Uani 1 1 d . . .
C66 C 0.86858(10) 0.3388(3) 0.20180(15) 0.0547(9) Uani 1 1 d . . .

loop_
_atom_site_aniso_label
_atom_site_aniso_U_11
_atom_site_aniso_U_22
_atom_site_aniso_U_33
_atom_site_aniso_U_23
_atom_site_aniso_U_13
_atom_site_aniso_U_12
C1 0.0139(10) 0.0158(10) 0.0166(10) 0.0030(8) 0.0072(8) -0.0002(8)
C2 0.0170(11) 0.0212(11) 0.0206(11) 0.0005(8) 0.0106(9) 0.0003(9)
C3 0.0183(11) 0.0196(11) 0.0175(10) 0.0003(8) 0.0098(9) -0.0005(8)
C4 0.0152(11) 0.0162(10) 0.0146(10) 0.0010(8) 0.0058(9) -0.0014(8)
C5 0.0155(11) 0.0161(10) 0.0167(10) 0.0002(8) 0.0060(9) -0.0015(8)
C6 0.0119(10) 0.0156(10) 0.0144(10) -0.0010(8) 0.0025(8) -0.0014(8)
C7 0.0135(10) 0.0196(11) 0.0182(10) -0.0008(8) 0.0038(9) 0.0000(8)
C8 0.0128(10) 0.0208(11) 0.0192(10) -0.0017(8) 0.0044(9) 0.0002(9)
C9 0.0115(10) 0.0185(10) 0.0176(10) -0.0031(8) 0.0042(9) -0.0014(8)
C10 0.0110(10) 0.0184(10) 0.0198(10) 0.0035(8) 0.0061(9) -0.0007(8)
C11 0.0103(10) 0.0242(11) 0.0167(10) 0.0019(8) 0.0050(9) 0.0023(8)
C12 0.0330(14) 0.0286(12) 0.0248(12) 0.0012(10) 0.0115(11) -0.0078(10)
C13 0.0468(16) 0.0376(14) 0.0237(12) 0.0107(11) 0.0154(12) -0.0016(12)
C14 0.0265(13) 0.0436(14) 0.0157(11) 0.0009(10) 0.0054(10) 0.0038(11)
C15 0.0274(13) 0.0361(13) 0.0211(11) -0.0068(10) 0.0062(10) -0.0071(11)
C16 0.0230(12) 0.0283(12) 0.0211(11) 0.0006(9) 0.0088(10) -0.0061(10)
C17 0.0131(11) 0.0342(13) 0.0174(10) 0.0011(9) 0.0049(9) 0.0059(9)
C18 0.0408(16) 0.0367(15) 0.0270(13) 0.0069(11) 0.0007(12) -0.0026(12)
C19 0.059(2) 0.0441(16) 0.0383(16) 0.0182(13) 0.0089(15) 0.0078(15)
C20 0.0374(16) 0.066(2) 0.0231(13) 0.0139(13) 0.0029(12) 0.0201(14)
C21 0.0310(15) 0.067(2) 0.0244(13) -0.0073(13) -0.0065(11) 0.0090(14)
C22 0.0265(14) 0.0394(14) 0.0283(13) -0.0045(11) 0.0005(11) 0.0021(11)
C23 0.0148(11) 0.0268(11) 0.0211(11) 0.0048(9) 0.0074(9) 0.0043(9)
C24 0.0235(13) 0.0302(13) 0.0355(13) -0.0033(11) 0.0117(11) 0.0011(10)
C25 0.0359(16) 0.0337(15) 0.0576(18) -0.0010(12) 0.0240(14) 0.0124(12)
C26 0.0224(14) 0.0466(17) 0.0661(19) 0.0109(15) 0.0191(14) 0.0147(12)
C27 0.0152(13) 0.0478(17) 0.0540(17) 0.0024(13) 0.0044(12) 0.0017(11)
C28 0.0181(12) 0.0327(13) 0.0356(13) -0.0035(11) 0.0054(10) 0.0024(10)
C29 0.0120(11) 0.0323(12) 0.0144(10) -0.0024(9) 0.0045(9) -0.0006(9)
C30 0.0216(12) 0.0466(15) 0.0253(12) 0.0080(11) 0.0115(10) 0.0000(11)
C31 0.0264(14) 0.074(2) 0.0347(15) 0.0058(13) 0.0196(12) -0.0077(13)
C32 0.0152(12) 0.083(2) 0.0321(14) -0.0007(14) 0.0120(11) 0.0078(13)
C33 0.0214(13) 0.0547(17) 0.0361(14) 0.0051(12) 0.0091(11) 0.0141(12)
C34 0.0172(11) 0.0370(13) 0.0264(12) 0.0038(10) 0.0086(10) 0.0033(10)
C35 0.0215(12) 0.0513(16) 0.0247(12) -0.0095(11) 0.0087(10) 0.0082(11)
C36 0.0216(12) 0.0464(15) 0.0210(11) -0.0076(10) 0.0088(10) 0.0063(11)
N1 0.0111(9) 0.0159(8) 0.0139(8) 0.0003(6) 0.0038(7) -0.0006(7)
N2 0.0116(9) 0.0172(9) 0.0155(8) -0.0001(7) 0.0055(7) -0.0010(7)
Cu1 0.0092(2) 0.0148(2) 0.01243(19) 0.000 0.00348(14) 0.000
C37 0.0245(15) 0.096(3) 0.055(2) 0.0147(18) 0.0217(14) -0.0139(17)
C38 0.0319(17) 0.134(4) 0.049(2) 0.010(2) 0.0307(16) 0.002(2)
C39 0.0468(19) 0.112(3) 0.0367(16) 0.0132(18) 0.0278(15) -0.010(2)
C40 0.052(2) 0.096(3) 0.0314(15) -0.0095(16) 0.0253(15) 0.0083(18)
C41 0.075(3) 0.106(3) 0.055(2) -0.027(2) 0.036(2) 0.031(3)
C42 0.048(2) 0.134(4) 0.053(2) -0.009(2) 0.0313(18) 0.036(2)
C43 0.0470(18) 0.069(2) 0.0256(14) -0.0103(13) 0.0139(13) 0.0017(15)
C44 0.059(2) 0.0519(19) 0.0379(16) -0.0266(14) 0.0118(15) -0.0099(16)
C45 0.099(3) 0.0416(19) 0.064(2) -0.0374(18) 0.021(2) -0.003(2)
C46 0.113(4) 0.068(3) 0.067(3) -0.032(2) 0.031(3) 0.039(3)
C47 0.0374(16) 0.0590(19) 0.0421(16) -0.0179(14) 0.0035(13) -0.0243(15)
C48 0.047(2) 0.070(2) 0.063(2) -0.0194(19) 0.0103(17) -0.0426(18)
C49 0.091(3) 0.040(2) 0.082(3) -0.0092(19) 0.013(3) -0.049(2)
C50 0.137(5) 0.0237(17) 0.083(3) -0.0240(18) 0.021(3) -0.024(2)
C51 0.0278(16) 0.102(3) 0.057(2) -0.012(2) 0.0174(15) -0.0359(18)
C52 0.053(2) 0.091(3) 0.082(3) -0.009(2) 0.034(2) 0.045(2)
C53 0.093(3) 0.074(3) 0.095(3) 0.018(3) 0.021(3) -0.065(3)
C54 0.129(5) 0.047(2) 0.104(4) -0.028(2) 0.033(4) 0.045(3)
C55 0.128(4) 0.0146(15) 0.103(3) -0.0142(16) 0.010(4) 0.011(2)
C56 0.057(2) 0.068(2) 0.0373(16) 0.0222(15) 0.0193(15) -0.0186(17)
C57 0.058(2) 0.0446(17) 0.0511(18) 0.0201(15) 0.0097(16) -0.0268(16)
C58 0.059(2) 0.0144(12) 0.0568(17) 0.0099(11) 0.0055(17) -0.0041(12)
C59 0.055(2) 0.0245(14) 0.0425(16) 0.0100(12) -0.0008(14) 0.0133(13)
C60 0.0477(18) 0.0439(16) 0.0335(14) 0.0191(13) 0.0069(13) 0.0022(14)
C61 0.0360(16) 0.0427(16) 0.0442(16) -0.0036(13) -0.0001(13) 0.0259(13)
C62 0.0410(18) 0.067(2) 0.058(2) 0.0163(16) 0.0126(16) -0.0333(17)
C63 0.0203(13) 0.067(2) 0.0406(16) -0.0041(14) 0.0023(12) 0.0114(13)
C64 0.0252(14) 0.0583(18) 0.0322(14) -0.0077(13) -0.0018(11) 0.0004(13)
C65 0.0352(15) 0.0527(17) 0.0224(12) 0.0036(12) 0.0048(11) 0.0039(13)
C66 0.0133(13) 0.100(3) 0.0486(18) 0.0030(18) 0.0109(13) -0.0019(15)

loop_
_atom_type_symbol
_atom_type_description
_atom_type_scat_dispersion_real
_atom_type_scat_dispersion_imag
_atom_type_scat_source
C C 0.0033 0.0016 'International Tables Vol C Tables 4.2.6.8 and 6.1.1.4'
H H 0.0000 0.0000 'International Tables Vol C Tables 4.2.6.8 and 6.1.1.4'
N N 0.0061 0.0033 'International Tables Vol C Tables 4.2.6.8 and 6.1.1.4'
Cu Cu 0.3201 1.2651 'International Tables Vol C Tables 4.2.6.8 and 6.1.1.4'

loop_
_geom_angle_atom_site_label_1
_geom_angle_atom_site_label_2
_geom_angle_atom_site_label_3
_geom_angle
_geom_angle_site_symmetry_1
_geom_angle_site_symmetry_3
_geom_angle_publ_flag
N1 C1 C10 123.16(18) . . ?
N1 C1 C2 110.09(17) . . ?
C10 C1 C2 126.66(19) . . ?
C3 C2 C1 106.78(18) . . ?
C3 C2 C35 124.23(19) . . ?
C1 C2 C35 128.83(19) . . ?
C2 C3 C4 107.12(18) . . ?
C2 C3 C36 123.59(19) . . ?
C4 C3 C36 129.15(18) . . ?
N1 C4 C5 123.43(19) . . ?
N1 C4 C3 109.70(17) . . ?
C5 C4 C3 126.86(18) . . ?
C6 C5 C4 124.33(19) . . ?
C6 C5 C11 117.38(18) . . ?
C4 C5 C11 118.13(19) . . ?
N2 C6 C5 123.68(18) . . ?
N2 C6 C7 109.64(18) . . ?
C5 C6 C7 126.07(19) . . ?
C8 C7 C6 106.62(17) . . ?
C8 C7 C17 122.45(18) . . ?
C6 C7 C17 130.04(19) . . ?
C7 C8 C9 107.10(18) . . ?
C7 C8 C23 122.83(18) . . ?
C9 C8 C23 129.64(19) . . ?
N2 C9 C10 123.92(18) . 2_756 ?
N2 C9 C8 109.84(18) . . ?
C10 C9 C8 125.71(19) 2_756 . ?
C9 C10 C1 123.70(19) 2_756 . ?
C9 C10 C29 116.87(18) 2_756 . ?
C1 C10 C29 119.22(18) . . ?
C12 C11 C16 118.9(2) . . ?
C12 C11 C5 121.16(19) . . ?
C16 C11 C5 119.90(18) . . ?
C11 C12 C13 120.2(2) . . ?
C11 C12 H12 119.9 . . ?
C13 C12 H12 119.9 . . ?
C14 C13 C12 120.5(2) . . ?
C14 C13 H13 119.8 . . ?
C12 C13 H13 119.8 . . ?
C13 C14 C15 120.1(2) . . ?
C13 C14 H14 120.0 . . ?
C15 C14 H14 120.0 . . ?
C14 C15 C16 119.6(2) . . ?
C14 C15 H15 120.2 . . ?
C16 C15 H15 120.2 . . ?
C15 C16 C11 120.8(2) . . ?
C15 C16 H16 119.6 . . ?
C11 C16 H16 119.6 . . ?
C18 C17 C22 117.7(2) . . ?
C18 C17 C7 118.1(2) . . ?
C22 C17 C7 123.8(2) . . ?
C17 C18 C19 121.8(3) . . ?
C17 C18 H18 119.1 . . ?
C19 C18 H18 119.1 . . ?
C20 C19 C18 119.7(3) . . ?
C20 C19 H19 120.2 . . ?
C18 C19 H19 120.2 . . ?
C19 C20 C21 119.8(2) . . ?
C19 C20 H20 120.1 . . ?
C21 C20 H20 120.1 . . ?
C20 C21 C22 120.6(3) . . ?
C20 C21 H21 119.7 . . ?
C22 C21 H21 119.7 . . ?
C17 C22 C21 120.4(3) . . ?
C17 C22 H22 119.8 . . ?
C21 C22 H22 119.8 . . ?
C24 C23 C28 118.4(2) . . ?
C24 C23 C8 120.6(2) . . ?
C28 C23 C8 120.7(2) . . ?
C25 C24 C23 120.8(2) . . ?
C25 C24 H24 119.6 . . ?
C23 C24 H24 119.6 . . ?
C26 C25 C24 120.3(2) . . ?
C26 C25 H25 119.9 . . ?
C24 C25 H25 119.9 . . ?
C27 C26 C25 119.5(2) . . ?
C27 C26 H26 120.2 . . ?
C25 C26 H26 120.2 . . ?
C26 C27 C28 120.5(2) . . ?
C26 C27 H27 119.7 . . ?
C28 C27 H27 119.7 . . ?
C23 C28 C27 120.4(2) . . ?
C23 C28 H28 119.8 . . ?
C27 C28 H28 119.8 . . ?
C30 C29 C34 119.0(2) . . ?
C30 C29 C10 122.2(2) . . ?
C34 C29 C10 118.80(19) . . ?
C29 C30 C31 120.2(2) . . ?
C29 C30 H30 119.9 . . ?
C31 C30 H30 119.9 . . ?
C32 C31 C30 120.2(3) . . ?
C32 C31 H31 119.9 . . ?
C30 C31 H31 119.9 . . ?
C33 C32 C31 120.2(2) . . ?
C33 C32 H32 119.9 . . ?
C31 C32 H32 119.9 . . ?
C32 C33 C34 119.7(2) . . ?
C32 C33 H33 120.1 . . ?
C34 C33 H33 120.1 . . ?
C33 C34 C29 120.6(2) . . ?
C33 C34 H34 119.7 . . ?
C29 C34 H34 119.7 . . ?
C2 C35 H35A 109.5 . . ?
C2 C35 H35B 109.5 . . ?
H35A C35 H35B 109.5 . . ?
C2 C35 H35C 109.5 . . ?
H35A C35 H35C 109.5 . . ?
H35B C35 H35C 109.5 . . ?
C3 C36 H36A 109.5 . . ?
C3 C36 H36B 109.5 . . ?
H36A C36 H36B 109.5 . . ?
C3 C36 H36C 109.5 . . ?
H36A C36 H36C 109.5 . . ?
H36B C36 H36C 109.5 . . ?
C1 N1 C4 106.05(16) . . ?
C1 N1 Cu1 125.18(13) . . ?
C4 N1 Cu1 125.04(13) . . ?
C9 N2 C6 106.42(16) . . ?
C9 N2 Cu1 126.40(14) . . ?
C6 N2 Cu1 126.26(14) . . ?
N2 Cu1 N2 174.68(9) . 2_756 ?
N2 Cu1 N1 90.38(7) . . ?
N2 Cu1 N1 89.95(7) 2_756 . ?
N2 Cu1 N1 89.95(7) . 2_756 ?
N2 Cu1 N1 90.38(7) 2_756 2_756 ?
N1 Cu1 N1 172.90(9) . 2_756 ?
C38 C37 C66 119.9(4) . . ?
C38 C37 C62 120.5(3) . . ?
C66 C37 C62 107.6(3) . . ?
C37 C38 C42 120.6(3) . . ?
C37 C38 C39 119.2(4) . . ?
C42 C38 C39 108.6(3) . . ?
C56 C39 C40 120.6(3) . . ?
C56 C39 C38 119.6(3) . . ?
C40 C39 C38 108.1(4) . . ?
C43 C40 C39 120.3(3) . . ?
C43 C40 C41 120.7(4) . . ?
C39 C40 C41 107.1(3) . . ?
C46 C41 C40 120.0(4) . . ?
C46 C41 C42 119.3(4) . . ?
C40 C41 C42 108.7(4) . . ?
C52 C42 C38 119.8(4) . . ?
C52 C42 C41 120.2(5) . . ?
C38 C42 C41 107.5(3) . . ?
C40 C43 C65 119.5(3) . . ?
C40 C43 C44 119.6(3) . . ?
C65 C43 C44 108.3(3) . . ?
C45 C44 C43 119.3(3) . . ?
C45 C44 C47 120.7(3) . . ?
C43 C44 C47 107.6(3) . . ?
C44 C45 C50 120.3(4) . . ?
C44 C45 C46 120.3(4) . . ?
C50 C45 C46 107.4(4) . . ?
C41 C46 C45 120.0(4) . . ?
C41 C46 C54 119.7(5) . . ?
C45 C46 C54 108.3(5) . . ?
C48 C47 C64 120.6(3) . . ?
C48 C47 C44 119.5(3) . . ?
C64 C47 C44 107.8(3) . . ?
C47 C48 C51 119.1(3) . . ?
C47 C48 C49 119.1(4) . . ?
C51 C48 C49 109.6(4) . . ?
C50 C49 C48 121.2(4) . . ?
C50 C49 C53 120.8(5) . . ?
C48 C49 C53 105.8(5) . . ?
C49 C50 C45 119.3(4) . . ?
C49 C50 C55 119.1(5) . . ?
C45 C50 C55 109.5(5) . . ?
C66 C51 C52 118.9(3) 2_755 2_755 ?
C66 C51 C48 120.4(3) 2_755 . ?
C52 C51 C48 108.8(4) 2_755 . ?
C42 C52 C51 121.3(4) . 2_755 ?
C42 C52 C53 120.1(4) . 2_755 ?
C51 C52 C53 106.6(4) 2_755 2_755 ?
C54 C53 C49 120.4(6) 2_755 . ?
C54 C53 C52 118.6(5) 2_755 2_755 ?
C49 C53 C52 109.1(4) . 2_755 ?
C53 C54 C55 119.1(5) 2_755 . ?
C53 C54 C46 122.2(6) 2_755 . ?
C55 C54 C46 107.2(5) . . ?
C55 C55 C50 118.1(7) 2_755 . ?
C55 C55 C54 122.5(6) 2_755 . ?
C50 C55 C54 107.6(5) . . ?
C39 C56 C60 119.4(3) . . ?
C39 C56 C57 120.9(3) . . ?
C60 C56 C57 107.8(3) . . ?
C62 C57 C58 119.5(3) . . ?
C62 C57 C56 120.3(4) . . ?
C58 C57 C56 107.9(3) . . ?
C58 C58 C57 121.2(4) 2_755 . ?
C58 C58 C59 119.3(4) 2_755 . ?
C57 C58 C59 107.7(3) . . ?
C61 C59 C60 119.6(3) . . ?
C61 C59 C58 119.8(3) . . ?
C60 C59 C58 109.0(3) . . ?
C65 C60 C59 120.1(3) . . ?
C65 C60 C56 120.5(3) . . ?
C59 C60 C56 107.5(3) . . ?
C59 C61 C63 121.1(3) . . ?
C59 C61 C62 120.2(3) . 2_755 ?
C63 C61 C62 106.6(3) . 2_755 ?
C57 C62 C37 119.4(3) . . ?
C57 C62 C61 120.1(3) . 2_755 ?
C37 C62 C61 108.4(3) . 2_755 ?
C64 C63 C61 119.6(3) . . ?
C64 C63 C66 119.1(3) . 2_755 ?
C61 C63 C66 109.3(3) . 2_755 ?
C63 C64 C47 120.6(3) . . ?
C63 C64 C65 119.3(3) . . ?
C47 C64 C65 108.3(3) . . ?
C60 C65 C43 119.7(3) . . ?
C60 C65 C64 120.4(3) . . ?
C43 C65 C64 107.9(3) . . ?
C51 C66 C37 119.6(3) 2_755 . ?
C51 C66 C63 120.3(3) 2_755 2_755 ?
C37 C66 C63 108.0(3) . 2_755 ?

loop_
_geom_bond_atom_site_label_1
_geom_bond_atom_site_label_2
_geom_bond_distance
_geom_bond_site_symmetry_2
_geom_bond_publ_flag
C1 N1 1.377(3) . ?
C1 C10 1.405(3) . ?
C1 C2 1.453(3) . ?
C2 C3 1.358(3) . ?
C2 C35 1.504(3) . ?
C3 C4 1.453(3) . ?
C3 C36 1.512(3) . ?
C4 N1 1.384(2) . ?
C4 C5 1.400(3) . ?
C5 C6 1.399(3) . ?
C5 C11 1.496(3) . ?
C6 N2 1.379(3) . ?
C6 C7 1.458(3) . ?
C7 C8 1.363(3) . ?
C7 C17 1.492(3) . ?
C8 C9 1.449(3) . ?
C8 C23 1.492(3) . ?
C9 N2 1.376(3) . ?
C9 C10 1.402(3) 2_756 ?
C10 C9 1.402(3) 2_756 ?
C10 C29 1.494(3) . ?
C11 C12 1.382(3) . ?
C11 C16 1.386(3) . ?
C12 C13 1.383(3) . ?
C12 H12 0.9500 . ?
C13 C14 1.372(4) . ?
C13 H13 0.9500 . ?
C14 C15 1.375(3) . ?
C14 H14 0.9500 . ?
C15 C16 1.386(3) . ?
C15 H15 0.9500 . ?
C16 H16 0.9500 . ?
C17 C18 1.375(3) . ?
C17 C22 1.383(3) . ?
C18 C19 1.391(4) . ?
C18 H18 0.9500 . ?
C19 C20 1.358(4) . ?
C19 H19 0.9500 . ?
C20 C21 1.368(4) . ?
C20 H20 0.9500 . ?
C21 C22 1.390(4) . ?
C21 H21 0.9500 . ?
C22 H22 0.9500 . ?
C23 C24 1.385(3) . ?
C23 C28 1.388(3) . ?
C24 C25 1.385(4) . ?
C24 H24 0.9500 . ?
C25 C26 1.376(4) . ?
C25 H25 0.9500 . ?
C26 C27 1.371(4) . ?
C26 H26 0.9500 . ?
C27 C28 1.390(3) . ?
C27 H27 0.9500 . ?
C28 H28 0.9500 . ?
C29 C30 1.382(3) . ?
C29 C34 1.388(3) . ?
C30 C31 1.384(4) . ?
C30 H30 0.9500 . ?
C31 C32 1.377(4) . ?
C31 H31 0.9500 . ?
C32 C33 1.369(4) . ?
C32 H32 0.9500 . ?
C33 C34 1.387(3) . ?
C33 H33 0.9500 . ?
C34 H34 0.9500 . ?
C35 H35A 0.9800 . ?
C35 H35B 0.9800 . ?
C35 H35C 0.9800 . ?
C36 H36A 0.9800 . ?
C36 H36B 0.9800 . ?
C36 H36C 0.9800 . ?
N1 Cu1 2.0120(17) . ?
N2 Cu1 1.9816(16) . ?
Cu1 N2 1.9816(16) 2_756 ?
Cu1 N1 2.0120(17) 2_756 ?
C37 C38 1.390(5) . ?
C37 C66 1.441(4) . ?
C37 C62 1.461(5) . ?
C38 C42 1.410(6) . ?
C38 C39 1.467(5) . ?
C39 C56 1.366(5) . ?
C39 C40 1.442(5) . ?
C40 C43 1.380(5) . ?
C40 C41 1.444(5) . ?
C41 C46 1.356(6) . ?
C41 C42 1.467(6) . ?
C42 C52 1.369(6) . ?
C43 C65 1.444(4) . ?
C43 C44 1.451(5) . ?
C44 C45 1.381(5) . ?
C44 C47 1.461(5) . ?
C45 C50 1.428(7) . ?
C45 C46 1.457(6) . ?
C46 C54 1.465(7) . ?
C47 C48 1.382(5) . ?
C47 C64 1.445(5) . ?
C48 C51 1.448(5) . ?
C48 C49 1.452(6) . ?
C49 C50 1.394(7) . ?
C49 C53 1.473(7) . ?
C50 C55 1.450(7) . ?
C51 C66 1.389(5) 2_755 ?
C51 C52 1.445(5) 2_755 ?
C52 C51 1.445(5) 2_755 ?
C52 C53 1.475(7) 2_755 ?
C53 C54 1.334(7) 2_755 ?
C53 C52 1.475(7) 2_755 ?
C54 C53 1.334(7) 2_755 ?
C54 C55 1.453(7) . ?
C55 C55 1.395(10) 2_755 ?
C56 C60 1.446(4) . ?
C56 C57 1.457(5) . ?
C57 C62 1.367(4) . ?
C57 C58 1.434(5) . ?
C58 C58 1.392(7) 2_755 ?
C58 C59 1.444(4) . ?
C59 C61 1.375(5) . ?
C59 C60 1.433(4) . ?
C60 C65 1.385(4) . ?
C61 C63 1.445(4) . ?
C61 C62 1.463(4) 2_755 ?
C62 C61 1.463(4) 2_755 ?
C63 C64 1.383(4) . ?
C63 C66 1.447(5) 2_755 ?
C64 C65 1.452(4) . ?
C66 C51 1.389(5) 2_755 ?
C66 C63 1.447(5) 2_755 ?

loop_
_geom_torsion_atom_site_label_1
_geom_torsion_atom_site_label_2
_geom_torsion_atom_site_label_3
_geom_torsion_atom_site_label_4
_geom_torsion
_geom_torsion_site_symmetry_1
_geom_torsion_site_symmetry_2
_geom_torsion_site_symmetry_3
_geom_torsion_site_symmetry_4
_geom_torsion_publ_flag
N1 C1 C2 C3 -3.8(2) . . . . ?
C10 C1 C2 C3 172.7(2) . . . . ?
N1 C1 C2 C35 171.7(2) . . . . ?
C10 C1 C2 C35 -11.7(4) . . . . ?
C1 C2 C3 C4 0.9(2) . . . . ?
C35 C2 C3 C4 -174.9(2) . . . . ?
C1 C2 C3 C36 177.0(2) . . . . ?
C35 C2 C3 C36 1.2(3) . . . . ?
C2 C3 C4 N1 2.3(2) . . . . ?
C36 C3 C4 N1 -173.5(2) . . . . ?
C2 C3 C4 C5 -176.3(2) . . . . ?
C36 C3 C4 C5 7.9(4) . . . . ?
N1 C4 C5 C6 15.5(3) . . . . ?
C3 C4 C5 C6 -166.1(2) . . . . ?
N1 C4 C5 C11 -169.32(18) . . . . ?
C3 C4 C5 C11 9.1(3) . . . . ?
C4 C5 C6 N2 11.8(3) . . . . ?
C11 C5 C6 N2 -163.46(18) . . . . ?
C4 C5 C6 C7 -178.14(19) . . . . ?
C11 C5 C6 C7 6.6(3) . . . . ?
N2 C6 C7 C8 3.9(2) . . . . ?
C5 C6 C7 C8 -167.3(2) . . . . ?
N2 C6 C7 C17 -165.3(2) . . . . ?
C5 C6 C7 C17 23.5(3) . . . . ?
C6 C7 C8 C9 -0.2(2) . . . . ?
C17 C7 C8 C9 170.04(19) . . . . ?
C6 C7 C8 C23 -173.34(19) . . . . ?
C17 C7 C8 C23 -3.1(3) . . . . ?
C7 C8 C9 N2 -3.7(2) . . . . ?
C23 C8 C9 N2 168.9(2) . . . . ?
C7 C8 C9 C10 168.2(2) . . . 2_756 ?
C23 C8 C9 C10 -19.3(3) . . . 2_756 ?
N1 C1 C10 C9 -11.9(3) . . . 2_756 ?
C2 C1 C10 C9 172.0(2) . . . 2_756 ?
N1 C1 C10 C29 173.53(18) . . . . ?
C2 C1 C10 C29 -2.6(3) . . . . ?
C6 C5 C11 C12 -105.6(2) . . . . ?
C4 C5 C11 C12 78.9(3) . . . . ?
C6 C5 C11 C16 77.0(3) . . . . ?
C4 C5 C11 C16 -98.5(2) . . . . ?
C16 C11 C12 C13 0.3(3) . . . . ?
C5 C11 C12 C13 -177.1(2) . . . . ?
C11 C12 C13 C14 0.5(4) . . . . ?
C12 C13 C14 C15 -0.5(4) . . . . ?
C13 C14 C15 C16 -0.3(4) . . . . ?
C14 C15 C16 C11 1.2(4) . . . . ?
C12 C11 C16 C15 -1.2(3) . . . . ?
C5 C11 C16 C15 176.3(2) . . . . ?
C8 C7 C17 C18 -86.7(3) . . . . ?
C6 C7 C17 C18 81.0(3) . . . . ?
C8 C7 C17 C22 85.3(3) . . . . ?
C6 C7 C17 C22 -107.0(3) . . . . ?
C22 C17 C18 C19 -1.1(4) . . . . ?
C7 C17 C18 C19 171.4(3) . . . . ?
C17 C18 C19 C20 0.1(5) . . . . ?
C18 C19 C20 C21 1.4(5) . . . . ?
C19 C20 C21 C22 -1.9(5) . . . . ?
C18 C17 C22 C21 0.6(4) . . . . ?
C7 C17 C22 C21 -171.4(2) . . . . ?
C20 C21 C22 C17 0.8(4) . . . . ?
C7 C8 C23 C24 106.3(3) . . . . ?
C9 C8 C23 C24 -65.2(3) . . . . ?
C7 C8 C23 C28 -67.3(3) . . . . ?
C9 C8 C23 C28 121.2(3) . . . . ?
C28 C23 C24 C25 -0.3(4) . . . . ?
C8 C23 C24 C25 -174.0(2) . . . . ?
C23 C24 C25 C26 0.8(4) . . . . ?
C24 C25 C26 C27 -0.6(4) . . . . ?
C25 C26 C27 C28 -0.1(4) . . . . ?
C24 C23 C28 C27 -0.5(4) . . . . ?
C8 C23 C28 C27 173.3(2) . . . . ?
C26 C27 C28 C23 0.7(4) . . . . ?
C9 C10 C29 C30 107.4(2) 2_756 . . . ?
C1 C10 C29 C30 -77.7(3) . . . . ?
C9 C10 C29 C34 -72.6(3) 2_756 . . . ?
C1 C10 C29 C34 102.4(2) . . . . ?
C34 C29 C30 C31 0.2(4) . . . . ?
C10 C29 C30 C31 -179.7(2) . . . . ?
C29 C30 C31 C32 -1.5(4) . . . . ?
C30 C31 C32 C33 1.0(4) . . . . ?
C31 C32 C33 C34 0.8(4) . . . . ?
C32 C33 C34 C29 -2.1(4) . . . . ?
C30 C29 C34 C33 1.5(3) . . . . ?
C10 C29 C34 C33 -178.5(2) . . . . ?
C10 C1 N1 C4 -171.56(18) . . . . ?
C2 C1 N1 C4 5.1(2) . . . . ?
C10 C1 N1 Cu1 29.4(3) . . . . ?
C2 C1 N1 Cu1 -153.92(14) . . . . ?
C5 C4 N1 C1 174.11(18) . . . . ?
C3 C4 N1 C1 -4.5(2) . . . . ?
C5 C4 N1 Cu1 -26.8(3) . . . . ?
C3 C4 N1 Cu1 154.53(13) . . . . ?
C10 C9 N2 C6 -166.00(19) 2_756 . . . ?
C8 C9 N2 C6 6.0(2) . . . . ?
C10 C9 N2 Cu1 24.5(3) 2_756 . . . ?
C8 C9 N2 Cu1 -163.50(13) . . . . ?
C5 C6 N2 C9 165.41(19) . . . . ?
C7 C6 N2 C9 -6.1(2) . . . . ?
C5 C6 N2 Cu1 -25.1(3) . . . . ?
C7 C6 N2 Cu1 163.44(13) . . . . ?
C9 N2 Cu1 N1 179.53(16) . . . . ?
C6 N2 Cu1 N1 12.03(16) . . . . ?
C9 N2 Cu1 N1 -7.56(16) . . . 2_756 ?
C6 N2 Cu1 N1 -175.06(16) . . . 2_756 ?
C1 N1 Cu1 N2 167.51(16) . . . . ?
C4 N1 Cu1 N2 12.34(16) . . . . ?
C1 N1 Cu1 N2 -17.80(16) . . . 2_756 ?
C4 N1 Cu1 N2 -172.97(16) . . . 2_756 ?
C66 C37 C38 C42 0.6(4) . . . . ?
C62 C37 C38 C42 138.7(3) . . . . ?
C66 C37 C38 C39 -138.7(3) . . . . ?
C62 C37 C38 C39 -0.6(5) . . . . ?
C37 C38 C39 C56 0.1(5) . . . . ?
C42 C38 C39 C56 -143.6(3) . . . . ?
C37 C38 C39 C40 143.3(3) . . . . ?
C42 C38 C39 C40 -0.3(3) . . . . ?
C56 C39 C40 C43 0.1(5) . . . . ?
C38 C39 C40 C43 -142.6(3) . . . . ?
C56 C39 C40 C41 143.0(3) . . . . ?
C38 C39 C40 C41 0.3(3) . . . . ?
C43 C40 C41 C46 0.2(5) . . . . ?
C39 C40 C41 C46 -142.5(3) . . . . ?
C43 C40 C41 C42 142.6(3) . . . . ?
C39 C40 C41 C42 -0.1(4) . . . . ?
C37 C38 C42 C52 -0.7(5) . . . . ?
C39 C38 C42 C52 142.4(3) . . . . ?
C37 C38 C42 C41 -142.7(3) . . . . ?
C39 C38 C42 C41 0.3(4) . . . . ?
C46 C41 C42 C52 0.7(5) . . . . ?
C40 C41 C42 C52 -142.0(3) . . . . ?
C46 C41 C42 C38 142.6(4) . . . . ?
C40 C41 C42 C38 -0.1(4) . . . . ?
C39 C40 C43 C65 0.2(4) . . . . ?
C41 C40 C43 C65 -137.7(3) . . . . ?
C39 C40 C43 C44 137.7(3) . . . . ?
C41 C40 C43 C44 -0.2(4) . . . . ?
C40 C43 C44 C45 0.2(4) . . . . ?
C65 C43 C44 C45 142.0(3) . . . . ?
C40 C43 C44 C47 -142.2(3) . . . . ?
C65 C43 C44 C47 -0.4(3) . . . . ?
C43 C44 C45 C50 -138.3(3) . . . . ?
C47 C44 C45 C50 -0.8(5) . . . . ?
C43 C44 C45 C46 -0.3(5) . . . . ?
C47 C44 C45 C46 137.1(3) . . . . ?
C40 C41 C46 C45 -0.4(5) . . . . ?
C42 C41 C46 C45 -138.8(4) . . . . ?
C40 C41 C46 C54 137.9(4) . . . . ?
C42 C41 C46 C54 -0.6(5) . . . . ?
C44 C45 C46 C41 0.4(5) . . . . ?
C50 C45 C46 C41 143.1(4) . . . . ?
C44 C45 C46 C54 -142.0(3) . . . . ?
C50 C45 C46 C54 0.6(4) . . . . ?
C45 C44 C47 C48 1.1(4) . . . . ?
C43 C44 C47 C48 142.9(3) . . . . ?
C45 C44 C47 C64 -141.5(3) . . . . ?
C43 C44 C47 C64 0.2(3) . . . . ?
C64 C47 C48 C51 -1.0(4) . . . . ?
C44 C47 C48 C51 -138.8(3) . . . . ?
C64 C47 C48 C49 137.6(3) . . . . ?
C44 C47 C48 C49 -0.3(4) . . . . ?
C47 C48 C49 C50 -0.9(5) . . . . ?
C51 C48 C49 C50 141.2(4) . . . . ?
C47 C48 C49 C53 -143.4(3) . . . . ?
C51 C48 C49 C53 -1.3(4) . . . . ?
C48 C49 C50 C45 1.2(6) . . . . ?
C53 C49 C50 C45 138.2(4) . . . . ?
C48 C49 C50 C55 -137.5(4) . . . . ?
C53 C49 C50 C55 -0.5(5) . . . . ?
C44 C45 C50 C49 -0.3(5) . . . . ?
C46 C45 C50 C49 -143.0(4) . . . . ?
C44 C45 C50 C55 141.9(3) . . . . ?
C46 C45 C50 C55 -0.8(4) . . . . ?
C47 C48 C51 C66 0.8(5) . . . 2_755 ?
C49 C48 C51 C66 -141.4(3) . . . 2_755 ?
C47 C48 C51 C52 142.9(3) . . . 2_755 ?
C49 C48 C51 C52 0.8(3) . . . 2_755 ?
C38 C42 C52 C51 0.2(5) . . . 2_755 ?
C41 C42 C52 C51 137.5(4) . . . 2_755 ?
C38 C42 C52 C53 -137.4(4) . . . 2_755 ?
C41 C42 C52 C53 -0.1(5) . . . 2_755 ?
C50 C49 C53 C54 0.7(5) . . . 2_755 ?
C48 C49 C53 C54 143.4(4) . . . 2_755 ?
C50 C49 C53 C52 -141.4(4) . . . 2_755 ?
C48 C49 C53 C52 1.2(4) . . . 2_755 ?
C41 C46 C54 C53 -0.1(6) . . . 2_755 ?
C45 C46 C54 C53 142.5(4) . . . 2_755 ?
C41 C46 C54 C55 -142.9(4) . . . . ?
C45 C46 C54 C55 -0.2(4) . . . . ?
C49 C50 C55 C55 -1.0(5) . . . 2_755 ?
C45 C50 C55 C55 -143.4(4) . . . 2_755 ?
C49 C50 C55 C54 143.0(4) . . . . ?
C45 C50 C55 C54 0.6(4) . . . . ?
C53 C54 C55 C55 -2.2(6) 2_755 . . 2_755 ?
C46 C54 C55 C55 141.9(4) . . . 2_755 ?
C53 C54 C55 C50 -144.3(4) 2_755 . . . ?
C46 C54 C55 C50 -0.2(4) . . . . ?
C40 C39 C56 C60 0.0(4) . . . . ?
C38 C39 C56 C60 138.5(3) . . . . ?
C40 C39 C56 C57 -138.4(3) . . . . ?
C38 C39 C56 C57 0.2(5) . . . . ?
C39 C56 C57 C62 0.0(4) . . . . ?
C60 C56 C57 C62 -142.5(3) . . . . ?
C39 C56 C57 C58 142.0(3) . . . . ?
C60 C56 C57 C58 -0.5(3) . . . . ?
C62 C57 C58 C58 0.5(4) . . . 2_755 ?
C56 C57 C58 C58 -141.9(2) . . . 2_755 ?
C62 C57 C58 C59 143.0(3) . . . . ?
C56 C57 C58 C59 0.6(3) . . . . ?
C58 C58 C59 C61 -0.1(3) 2_755 . . . ?
C57 C58 C59 C61 -143.5(3) . . . . ?
C58 C58 C59 C60 142.9(2) 2_755 . . . ?
C57 C58 C59 C60 -0.6(3) . . . . ?
C61 C59 C60 C65 0.4(4) . . . . ?
C58 C59 C60 C65 -142.6(3) . . . . ?
C61 C59 C60 C56 143.3(3) . . . . ?
C58 C59 C60 C56 0.3(3) . . . . ?
C39 C56 C60 C65 -0.3(4) . . . . ?
C57 C56 C60 C65 142.9(3) . . . . ?
C39 C56 C60 C59 -143.0(3) . . . . ?
C57 C56 C60 C59 0.1(3) . . . . ?
C60 C59 C61 C63 -1.1(4) . . . . ?
C58 C59 C61 C63 138.0(3) . . . . ?
C60 C59 C61 C62 -138.5(3) . . . 2_755 ?
C58 C59 C61 C62 0.5(4) . . . 2_755 ?
C58 C57 C62 C37 -138.2(3) . . . . ?
C56 C57 C62 C37 -0.5(4) . . . . ?
C58 C57 C62 C61 0.0(4) . . . 2_755 ?
C56 C57 C62 C61 137.7(3) . . . 2_755 ?
C38 C37 C62 C57 0.8(4) . . . . ?
C66 C37 C62 C57 143.4(3) . . . . ?
C38 C37 C62 C61 -141.8(3) . . . 2_755 ?
C66 C37 C62 C61 0.8(3) . . . 2_755 ?
C59 C61 C63 C64 0.8(4) . . . . ?
C62 C61 C63 C64 143.2(3) 2_755 . . . ?
C59 C61 C63 C66 -141.6(3) . . . 2_755 ?
C62 C61 C63 C66 0.9(3) 2_755 . . 2_755 ?
C61 C63 C64 C47 -138.4(3) . . . . ?
C66 C63 C64 C47 0.3(4) 2_755 . . . ?
C61 C63 C64 C65 0.2(4) . . . . ?
C66 C63 C64 C65 138.9(3) 2_755 . . . ?
C48 C47 C64 C63 0.5(4) . . . . ?
C44 C47 C64 C63 142.6(3) . . . . ?
C48 C47 C64 C65 -142.1(3) . . . . ?
C44 C47 C64 C65 0.0(3) . . . . ?
C59 C60 C65 C43 138.8(3) . . . . ?
C56 C60 C65 C43 0.6(4) . . . . ?
C59 C60 C65 C64 0.6(4) . . . . ?
C56 C60 C65 C64 -137.5(3) . . . . ?
C40 C43 C65 C60 -0.5(4) . . . . ?
C44 C43 C65 C60 -142.4(3) . . . . ?
C40 C43 C65 C64 142.2(3) . . . . ?
C44 C43 C65 C64 0.4(3) . . . . ?
C63 C64 C65 C60 -0.9(4) . . . . ?
C47 C64 C65 C60 142.2(2) . . . . ?
C63 C64 C65 C43 -143.4(3) . . . . ?
C47 C64 C65 C43 -0.2(3) . . . . ?
C38 C37 C66 C51 0.0(4) . . . 2_755 ?
C62 C37 C66 C51 -142.9(3) . . . 2_755 ?
C38 C37 C66 C63 142.6(3) . . . 2_755 ?
C62 C37 C66 C63 -0.2(3) . . . 2_755 ?
